data_1565438
loop_
_publ_author_name
'Villamizar C., Claudia P.'
'Anzaldo, Bertin'
'Sharma, Pankaj'
'Guti\'errez P\'erez, Rene'
'del R\'io-Portilla, Federico'
'Toscano, Alfredo R.'

_publ_section_title
;
 Chiral Ferrocenyl-Bismuthines containing N/O donor pendant arm: Syntheses
 and molecular structures
;
_journal_name_full 'Inorganica Chimica Acta'
_journal_page_first 119353
_journal_paper_doi 10.1016/j.ica.2019.119353
_journal_volume 502
_journal_year 2020
_chemical_formula_sum 'C23 H27 Bi Cl4 Fe N2'
_chemical_formula_weight 738.09
_space_group_crystal_system triclinic
_space_group_IT_number 2
_space_group_name_Hall '-P 1'
_space_group_name_H-M_alt 'P -1'
_atom_sites_solution_hydrogens geom
_audit_creation_method SHELXL-2014/7
_cell_angle_alpha 72.011(5)
_cell_angle_beta 72.764(9)
_cell_angle_gamma 69.886(6)
_cell_formula_units_Z 2
_cell_length_a 9.786(2)
_cell_length_b 11.839(3)
_cell_length_c 13.113(3)
_cell_measurement_reflns_used 9685
_cell_measurement_temperature 298(2)
_cell_measurement_theta_max 25.37
_cell_measurement_theta_min 2.27
_cell_volume 1325.7(5)
_computing_cell_refinement 'APEX3 v2016.1 (Bruker, 2014)'
_computing_data_collection 'APEX3 v2016.1 (Bruker, 2014)'
_computing_data_reduction 'SAINT V8.37A  (Bruker, 2014)'
_computing_molecular_graphics 'Ortep-3 Ver 2.02 L.J. Farrugia (1997) J. Appl. Cryst. 30, 565'
_computing_publication_material 'SHELXL-2014/7 (Sheldrick, 2014)'
_computing_structure_refinement 'SHELXL-2014/7 (Sheldrick, 2014)'
_computing_structure_solution 'SHELXS-2014 (Bruker, 2014)'
_diffrn_ambient_temperature 298(2)
_diffrn_detector_area_resol_mean 52.0833
_diffrn_measured_fraction_theta_full 0.999
_diffrn_measured_fraction_theta_max 0.996
_diffrn_measurement_device_type 'Bruker D8 Venture \k-geometry diffractometer 208039-01'
_diffrn_measurement_method \w-scans
_diffrn_radiation_type MoK\a
_diffrn_radiation_wavelength 0.71073
_diffrn_reflns_av_R_equivalents 0.0494
_diffrn_reflns_av_unetI/netI 0.0390
_diffrn_reflns_Laue_measured_fraction_full 0.999
_diffrn_reflns_Laue_measured_fraction_max 0.996
_diffrn_reflns_limit_h_max 11
_diffrn_reflns_limit_h_min -11
_diffrn_reflns_limit_k_max 14
_diffrn_reflns_limit_k_min -12
_diffrn_reflns_limit_l_max 15
_diffrn_reflns_limit_l_min -15
_diffrn_reflns_number 21328
_diffrn_reflns_point_group_measured_fraction_full 0.999
_diffrn_reflns_point_group_measured_fraction_max 0.996
_diffrn_reflns_theta_full 25.242
_diffrn_reflns_theta_max 25.399
_diffrn_reflns_theta_min 2.210
_diffrn_source 'micro-focus X-ray source'
_exptl_absorpt_coefficient_mu 7.591
_exptl_absorpt_correction_T_max 0.7452
_exptl_absorpt_correction_T_min 0.3619
_exptl_absorpt_correction_type multi-scan
_exptl_absorpt_process_details
; 
 SADABS 2016/2: Krause, L., Herbst-Irmer, R., Sheldrick G.M. & Stalke D., 
 J. Appl. Cryst. 48 (2015) 3-10 
;
_exptl_crystal_colour yellow
_exptl_crystal_density_diffrn 1.849
_exptl_crystal_description Prism
_exptl_crystal_F_000 712
_exptl_crystal_size_max 0.358
_exptl_crystal_size_mid 0.300
_exptl_crystal_size_min 0.153
_refine_diff_density_max 1.675
_refine_diff_density_min -1.097
_refine_diff_density_rms 0.118
_refine_ls_extinction_coef .
_refine_ls_extinction_method none
_refine_ls_goodness_of_fit_ref 1.075
_refine_ls_hydrogen_treatment constr
_refine_ls_matrix_type full
_refine_ls_number_parameters 318
_refine_ls_number_reflns 4861
_refine_ls_number_restraints 108
_refine_ls_restrained_S_all 1.086
_refine_ls_R_factor_all 0.0411
_refine_ls_R_factor_gt 0.0364
_refine_ls_shift/su_max 0.001
_refine_ls_shift/su_mean 0.000
_refine_ls_structure_factor_coef Fsqd
_refine_ls_weighting_details 'w=1/[\s^2^(Fo^2^)+(0.0485P)^2^+2.3695P] where P=(Fo^2^+2Fc^2^)/3'
_refine_ls_weighting_scheme calc
_refine_ls_wR_factor_gt 0.0923
_refine_ls_wR_factor_ref 0.0958
_reflns_Friedel_coverage 0.000
_reflns_Friedel_fraction_full .
_reflns_Friedel_fraction_max .
_reflns_number_gt 4422
_reflns_number_total 4861
_reflns_threshold_expression 'I > 2\s(I)'
_cod_data_source_file 367SHP18.cif
_cod_data_source_block 367SHP18
_cod_original_cell_volume 1325.8(5)
_cod_database_code 1565438
_shelx_shelxl_version_number 2014/7
_shelx_space_group_comment
; 
The symmetry employed for this shelxl refinement is uniquely defined 
by the following loop, which should always be used as a source of 
symmetry information in preference to the above space-group names. 
They are only intended as comments. 
;
_shelx_estimated_absorpt_t_min 0.172
_shelx_estimated_absorpt_t_max 0.390

loop_
_space_group_symop_operation_xyz
'x, y, z'
'-x, -y, -z'

loop_
_atom_site_label
_atom_site_type_symbol
_atom_site_fract_x
_atom_site_fract_y
_atom_site_fract_z
_atom_site_U_iso_or_equiv
_atom_site_adp_type
_atom_site_occupancy
_atom_site_site_symmetry_order
_atom_site_calc_flag
_atom_site_refinement_flags_posn
_atom_site_refinement_flags_adp
_atom_site_refinement_flags_occupancy
_atom_site_disorder_assembly
_atom_site_disorder_group
Bi1 Bi 0.64139(2) 0.37457(2) 0.38822(2) 0.04950(11) Uani 1 1 d . . . . .
Fe2 Fe 0.53334(9) 0.21255(8) 0.24501(8) 0.0528(2) Uani 1 1 d . . . . .
Cl1 Cl 0.4600(2) 0.29773(18) 0.57877(14) 0.0683(5) Uani 1 1 d . . . . .
C1 C 0.7555(6) 0.1868(5) 0.2345(5) 0.0538(14) Uani 1 1 d . . . . .
C2 C 0.6716(7) 0.2031(5) 0.3407(5) 0.0505(14) Uani 1 1 d . . . . .
C3 C 0.5953(7) 0.1090(6) 0.3880(6) 0.0575(15) Uani 1 1 d . . . . .
H3 H 0.5289 0.0974 0.4605 0.069 Uiso 1 1 calc R U . . .
C4 C 0.6341(8) 0.0349(6) 0.3112(7) 0.0642(18) Uani 1 1 d . . . . .
H4 H 0.5990 -0.0368 0.3216 0.077 Uiso 1 1 calc R U . . .
C5 C 0.7327(7) 0.0826(6) 0.2168(6) 0.0625(17) Uani 1 1 d . . . . .
H5 H 0.7764 0.0499 0.1505 0.075 Uiso 1 1 calc R U . . .
C6 C 0.3950(10) 0.3881(8) 0.2083(10) 0.093(3) Uani 1 1 d . . . . .
H6 H 0.4050 0.4626 0.2198 0.111 Uiso 1 1 calc R U . . .
C7 C 0.4570(12) 0.3435(8) 0.1129(9) 0.093(3) Uani 1 1 d . . . . .
H7 H 0.5187 0.3809 0.0460 0.111 Uiso 1 1 calc R U . . .
C8 C 0.4188(12) 0.2332(10) 0.1310(10) 0.100(3) Uani 1 1 d . . . . .
H8 H 0.4476 0.1817 0.0781 0.120 Uiso 1 1 calc R U . . .
C9 C 0.3312(10) 0.2112(10) 0.2361(11) 0.104(3) Uani 1 1 d . . . . .
H9 H 0.2859 0.1427 0.2700 0.125 Uiso 1 1 calc R U . . .
C10 C 0.3158(9) 0.3089(10) 0.2840(10) 0.101(3) Uani 1 1 d . . . . .
H10 H 0.2592 0.3187 0.3577 0.121 Uiso 1 1 calc R U . . .
C11 C 0.8647(8) 0.2581(7) 0.1655(8) 0.079(2) Uani 1 1 d . . . . .
H11A H 0.9638 0.2090 0.1762 0.095 Uiso 1 1 calc R U . . .
H11B H 0.8641 0.2714 0.0888 0.095 Uiso 1 1 calc R U . . .
N12 N 0.8331(5) 0.3774(5) 0.1907(5) 0.0554(12) Uani 1 1 d . . . . .
C13 C 0.7569(8) 0.4799(7) 0.1089(6) 0.0608(16) Uani 1 1 d . . . . .
H13A H 0.8154 0.4748 0.0356 0.073 Uiso 1 1 calc R U . . .
H13B H 0.6604 0.4701 0.1141 0.073 Uiso 1 1 calc R U . . .
C14 C 0.7359(8) 0.6035(6) 0.1263(6) 0.0622(17) Uani 1 1 d . . . . .
H14A H 0.6862 0.6671 0.0715 0.075 Uiso 1 1 calc R U . . .
H14B H 0.6729 0.6105 0.1980 0.075 Uiso 1 1 calc R U . . .
N15 N 0.8784(6) 0.6229(5) 0.1189(4) 0.0652(15) Uani 1 1 d . . . . .
C16 C 0.9488(8) 0.5272(8) 0.2038(7) 0.073(2) Uani 1 1 d . . . . .
H16A H 0.8854 0.5338 0.2755 0.088 Uiso 1 1 calc R U . . .
H16B H 1.0431 0.5388 0.2015 0.088 Uiso 1 1 calc R U . . .
C17 C 0.9744(7) 0.4019(7) 0.1865(7) 0.073(2) Uani 1 1 d . . . . .
H17A H 1.0405 0.3951 0.1157 0.087 Uiso 1 1 calc R U . . .
H17B H 1.0231 0.3398 0.2425 0.087 Uiso 1 1 calc R U . . .
C18 C 0.8582(12) 0.7466(8) 0.1324(8) 0.097(3) Uani 1 1 d . . . . .
H18A H 0.8195 0.8079 0.0726 0.145 Uiso 1 1 calc R U . . .
H18B H 0.9524 0.7544 0.1332 0.145 Uiso 1 1 calc R U . . .
H18C H 0.7896 0.7583 0.2004 0.145 Uiso 1 1 calc R U . . .
C19 C 0.8386(8) 0.3021(6) 0.4692(6) 0.0619(17) Uani 1 1 d . . . . .
C20 C 0.8611(10) 0.3801(8) 0.5183(7) 0.077(2) Uani 1 1 d . . . . .
H20 H 0.7949 0.4583 0.5187 0.092 Uiso 1 1 calc R U . . .
C21 C 0.9832(13) 0.3416(11) 0.5674(8) 0.101(3) Uani 1 1 d . . . . .
H21 H 0.9977 0.3933 0.6017 0.121 Uiso 1 1 calc R U . . .
C22 C 1.0812(14) 0.2274(12) 0.5649(10) 0.126(5) Uani 1 1 d . . . . .
H22 H 1.1628 0.2022 0.5972 0.152 Uiso 1 1 calc R U . . .
C23 C 1.0615(13) 0.1502(9) 0.5161(11) 0.124(5) Uani 1 1 d . . . . .
H23 H 1.1287 0.0726 0.5147 0.149 Uiso 1 1 calc R U . . .
C24 C 0.9367(10) 0.1900(7) 0.4672(8) 0.089(3) Uani 1 1 d . . . . .
H24 H 0.9223 0.1379 0.4332 0.107 Uiso 1 1 calc R U . . .
C25 C 0.701(3) 0.153(2) 0.7823(19) 0.144(4) Uani 0.660(13) 1 d D U P A 1
H25 H 0.6891 0.1937 0.7068 0.173 Uiso 0.660(13) 1 calc R U P A 1
Cl2 Cl 0.8788(8) 0.0454(6) 0.7814(10) 0.202(4) Uani 0.660(13) 1 d D U P A 1
Cl3 Cl 0.5713(13) 0.0913(12) 0.8465(11) 0.158(3) Uani 0.660(13) 1 d D U P A 1
Cl4 Cl 0.709(2) 0.2676(11) 0.8499(18) 0.159(4) Uani 0.660(13) 1 d D U P A 1
C25A C 0.717(4) 0.150(3) 0.807(3) 0.149(4) Uani 0.340(13) 1 d D U P A 2
H25A H 0.7408 0.1489 0.7292 0.179 Uiso 0.340(13) 1 calc R U P A 2
Cl2A Cl 0.572(2) 0.076(2) 0.886(2) 0.171(5) Uani 0.340(13) 1 d D U P A 2
Cl3A Cl 0.684(4) 0.2856(18) 0.826(3) 0.140(6) Uani 0.340(13) 1 d D U P A 2
Cl4A Cl 0.8638(19) 0.0364(14) 0.881(2) 0.223(7) Uani 0.340(13) 1 d D U P A 2

loop_
_atom_site_aniso_label
_atom_site_aniso_U_11
_atom_site_aniso_U_22
_atom_site_aniso_U_33
_atom_site_aniso_U_23
_atom_site_aniso_U_13
_atom_site_aniso_U_12
Bi1 0.05446(16) 0.04750(15) 0.05117(16) -0.00849(10) -0.01550(11) -0.01877(10)
Fe2 0.0528(5) 0.0494(5) 0.0630(6) -0.0160(4) -0.0246(4) -0.0096(4)
Cl1 0.0818(11) 0.0788(11) 0.0514(9) -0.0271(8) 0.0161(8) -0.0457(9)
C1 0.049(3) 0.042(3) 0.064(4) -0.010(3) -0.012(3) -0.007(2)
C2 0.056(3) 0.046(3) 0.054(4) -0.005(3) -0.021(3) -0.017(3)
C3 0.064(4) 0.053(4) 0.057(4) -0.001(3) -0.019(3) -0.024(3)
C4 0.071(4) 0.043(3) 0.089(5) -0.012(3) -0.036(4) -0.015(3)
C5 0.060(4) 0.047(3) 0.078(5) -0.024(3) -0.016(3) -0.003(3)
C6 0.079(5) 0.067(5) 0.144(9) -0.018(6) -0.074(6) 0.001(4)
C7 0.125(7) 0.072(5) 0.103(7) 0.004(5) -0.077(6) -0.031(5)
C8 0.111(7) 0.098(7) 0.117(8) -0.028(6) -0.073(7) -0.019(6)
C9 0.074(5) 0.091(7) 0.171(11) -0.025(7) -0.068(7) -0.020(5)
C10 0.056(4) 0.100(7) 0.147(9) -0.042(7) -0.034(5) -0.001(5)
C11 0.067(4) 0.067(5) 0.095(6) -0.033(4) 0.009(4) -0.018(4)
N12 0.050(3) 0.050(3) 0.063(3) -0.011(2) -0.007(2) -0.017(2)
C13 0.066(4) 0.072(4) 0.049(4) -0.007(3) -0.018(3) -0.025(3)
C14 0.068(4) 0.058(4) 0.057(4) 0.005(3) -0.025(3) -0.019(3)
N15 0.079(4) 0.066(4) 0.054(3) -0.003(3) -0.010(3) -0.038(3)
C16 0.060(4) 0.089(5) 0.081(5) -0.004(4) -0.020(4) -0.043(4)
C17 0.039(3) 0.077(5) 0.087(5) 0.002(4) -0.012(3) -0.017(3)
C18 0.126(8) 0.076(5) 0.099(7) -0.016(5) -0.008(6) -0.057(5)
C19 0.080(4) 0.062(4) 0.057(4) 0.005(3) -0.033(3) -0.037(4)
C20 0.098(6) 0.079(5) 0.073(5) -0.002(4) -0.043(4) -0.041(4)
C21 0.142(9) 0.106(8) 0.094(7) 0.002(6) -0.066(6) -0.071(7)
C22 0.140(9) 0.121(9) 0.147(10) 0.041(8) -0.104(8) -0.073(8)
C23 0.134(8) 0.070(6) 0.194(12) 0.011(7) -0.116(9) -0.025(6)
C24 0.102(6) 0.056(4) 0.123(8) 0.005(5) -0.067(6) -0.024(4)
C25 0.140(5) 0.079(6) 0.184(9) -0.052(5) 0.013(6) -0.016(4)
Cl2 0.150(4) 0.109(4) 0.236(9) -0.030(5) 0.044(5) 0.018(3)
Cl3 0.160(4) 0.129(5) 0.202(9) -0.045(6) -0.038(5) -0.057(4)
Cl4 0.146(7) 0.117(5) 0.223(10) -0.063(6) -0.016(6) -0.045(5)
C25A 0.139(6) 0.085(6) 0.195(9) -0.045(6) 0.009(7) -0.024(5)
Cl2A 0.179(7) 0.097(7) 0.188(12) -0.052(8) 0.058(7) -0.043(6)
Cl3A 0.121(8) 0.085(5) 0.195(12) -0.048(6) -0.012(8) -0.012(5)
Cl4A 0.169(7) 0.131(7) 0.260(13) -0.027(10) -0.003(10) 0.040(7)

loop_
_atom_type_symbol
_atom_type_description
_atom_type_scat_dispersion_real
_atom_type_scat_dispersion_imag
_atom_type_scat_source
C C 0.0033 0.0016 'International Tables Vol C Tables 4.2.6.8 and 6.1.1.4'
H H 0.0000 0.0000 'International Tables Vol C Tables 4.2.6.8 and 6.1.1.4'
N N 0.0061 0.0033 'International Tables Vol C Tables 4.2.6.8 and 6.1.1.4'
Fe Fe 0.3463 0.8444 'International Tables Vol C Tables 4.2.6.8 and 6.1.1.4'
Cl Cl 0.1484 0.1585 'International Tables Vol C Tables 4.2.6.8 and 6.1.1.4'
Bi Bi -4.1077 10.2566 'International Tables Vol C Tables 4.2.6.8 and 6.1.1.4'

loop_
_geom_angle_atom_site_label_1
_geom_angle_atom_site_label_2
_geom_angle_atom_site_label_3
_geom_angle
_geom_angle_site_symmetry_1
_geom_angle_site_symmetry_3
C2 Bi1 C19 96.3(2) . .
C2 Bi1 Cl1 89.37(17) . .
C19 Bi1 Cl1 91.54(18) . .
C2 Bi1 N12 72.0(2) . .
C19 Bi1 N12 88.9(2) . .
Cl1 Bi1 N12 161.33(12) . .
C9 Fe2 C4 105.1(4) . .
C9 Fe2 C3 113.7(4) . .
C4 Fe2 C3 41.0(3) . .
C9 Fe2 C8 40.1(4) . .
C4 Fe2 C8 114.6(4) . .
C3 Fe2 C8 146.5(4) . .
C9 Fe2 C10 41.1(4) . .
C4 Fe2 C10 128.3(4) . .
C3 Fe2 C10 107.1(4) . .
C8 Fe2 C10 67.7(5) . .
C9 Fe2 C5 128.1(4) . .
C4 Fe2 C5 40.9(3) . .
C3 Fe2 C5 68.8(3) . .
C8 Fe2 C5 108.4(4) . .
C10 Fe2 C5 167.1(4) . .
C9 Fe2 C6 68.0(4) . .
C4 Fe2 C6 167.4(4) . .
C3 Fe2 C6 130.7(4) . .
C8 Fe2 C6 67.5(4) . .
C10 Fe2 C6 39.8(4) . .
C5 Fe2 C6 151.6(4) . .
C9 Fe2 C1 168.0(4) . .
C4 Fe2 C1 68.7(3) . .
C3 Fe2 C1 68.8(3) . .
C8 Fe2 C1 131.9(4) . .
C10 Fe2 C1 150.7(4) . .
C5 Fe2 C1 40.6(3) . .
C6 Fe2 C1 120.0(3) . .
C9 Fe2 C2 148.3(4) . .
C4 Fe2 C2 68.7(3) . .
C3 Fe2 C2 41.0(2) . .
C8 Fe2 C2 171.3(4) . .
C10 Fe2 C2 117.2(4) . .
C5 Fe2 C2 68.4(3) . .
C6 Fe2 C2 111.1(3) . .
C1 Fe2 C2 40.5(3) . .
C9 Fe2 C7 67.5(4) . .
C4 Fe2 C7 149.1(4) . .
C3 Fe2 C7 169.9(4) . .
C8 Fe2 C7 40.3(4) . .
C10 Fe2 C7 66.8(5) . .
C5 Fe2 C7 118.9(4) . .
C6 Fe2 C7 39.6(4) . .
C1 Fe2 C7 112.2(4) . .
C2 Fe2 C7 133.3(3) . .
C5 C1 C2 107.9(6) . .
C5 C1 C11 128.1(6) . .
C2 C1 C11 123.3(6) . .
C5 C1 Fe2 69.1(4) . .
C2 C1 Fe2 69.7(3) . .
C11 C1 Fe2 133.8(5) . .
C1 C2 C3 107.9(6) . .
C1 C2 Fe2 69.7(3) . .
C3 C2 Fe2 68.5(3) . .
C1 C2 Bi1 119.5(4) . .
C3 C2 Bi1 131.2(5) . .
Fe2 C2 Bi1 116.4(3) . .
C4 C3 C2 107.7(6) . .
C4 C3 Fe2 69.3(4) . .
C2 C3 Fe2 70.5(3) . .
C4 C3 H3 126.1 . .
C2 C3 H3 126.1 . .
Fe2 C3 H3 126.1 . .
C3 C4 C5 108.3(6) . .
C3 C4 Fe2 69.7(4) . .
C5 C4 Fe2 70.2(4) . .
C3 C4 H4 125.8 . .
C5 C4 H4 125.8 . .
Fe2 C4 H4 125.8 . .
C4 C5 C1 108.2(6) . .
C4 C5 Fe2 68.9(4) . .
C1 C5 Fe2 70.3(3) . .
C4 C5 H5 125.9 . .
C1 C5 H5 125.9 . .
Fe2 C5 H5 125.9 . .
C10 C6 C7 108.2(9) . .
C10 C6 Fe2 69.4(5) . .
C7 C6 Fe2 70.7(5) . .
C10 C6 H6 125.9 . .
C7 C6 H6 125.9 . .
Fe2 C6 H6 125.9 . .
C6 C7 C8 108.0(10) . .
C6 C7 Fe2 69.7(5) . .
C8 C7 Fe2 68.5(5) . .
C6 C7 H7 126.0 . .
C8 C7 H7 126.0 . .
Fe2 C7 H7 126.0 . .
C9 C8 C7 108.3(10) . .
C9 C8 Fe2 69.5(5) . .
C7 C8 Fe2 71.2(5) . .
C9 C8 H8 125.8 . .
C7 C8 H8 125.8 . .
Fe2 C8 H8 125.8 . .
C8 C9 C10 107.3(10) . .
C8 C9 Fe2 70.4(5) . .
C10 C9 Fe2 69.9(5) . .
C8 C9 H9 126.4 . .
C10 C9 H9 126.4 . .
Fe2 C9 H9 126.4 . .
C6 C10 C9 108.2(11) . .
C6 C10 Fe2 70.8(5) . .
C9 C10 Fe2 68.9(5) . .
C6 C10 H10 125.9 . .
C9 C10 H10 125.9 . .
Fe2 C10 H10 125.9 . .
N12 C11 C1 113.5(6) . .
N12 C11 H11A 108.9 . .
C1 C11 H11A 108.9 . .
N12 C11 H11B 108.9 . .
C1 C11 H11B 108.9 . .
H11A C11 H11B 107.7 . .
C11 N12 C17 110.2(5) . .
C11 N12 C13 111.0(6) . .
C17 N12 C13 107.3(5) . .
C11 N12 Bi1 107.5(4) . .
C17 N12 Bi1 113.7(4) . .
C13 N12 Bi1 107.1(4) . .
C14 C13 N12 112.2(5) . .
C14 C13 H13A 109.2 . .
N12 C13 H13A 109.2 . .
C14 C13 H13B 109.2 . .
N12 C13 H13B 109.2 . .
H13A C13 H13B 107.9 . .
N15 C14 C13 111.3(6) . .
N15 C14 H14A 109.4 . .
C13 C14 H14A 109.4 . .
N15 C14 H14B 109.4 . .
C13 C14 H14B 109.4 . .
H14A C14 H14B 108.0 . .
C14 N15 C16 107.9(5) . .
C14 N15 C18 111.3(6) . .
C16 N15 C18 110.8(7) . .
N15 C16 C17 110.3(6) . .
N15 C16 H16A 109.6 . .
C17 C16 H16A 109.6 . .
N15 C16 H16B 109.6 . .
C17 C16 H16B 109.6 . .
H16A C16 H16B 108.1 . .
N12 C17 C16 112.3(5) . .
N12 C17 H17A 109.1 . .
C16 C17 H17A 109.1 . .
N12 C17 H17B 109.1 . .
C16 C17 H17B 109.1 . .
H17A C17 H17B 107.9 . .
N15 C18 H18A 109.5 . .
N15 C18 H18B 109.5 . .
H18A C18 H18B 109.5 . .
N15 C18 H18C 109.5 . .
H18A C18 H18C 109.5 . .
H18B C18 H18C 109.5 . .
C24 C19 C20 119.5(7) . .
C24 C19 Bi1 123.1(5) . .
C20 C19 Bi1 117.4(6) . .
C19 C20 C21 120.0(9) . .
C19 C20 H20 120.0 . .
C21 C20 H20 120.0 . .
C22 C21 C20 119.6(9) . .
C22 C21 H21 120.2 . .
C20 C21 H21 120.2 . .
C23 C22 C21 121.1(9) . .
C23 C22 H22 119.4 . .
C21 C22 H22 119.4 . .
C22 C23 C24 118.8(10) . .
C22 C23 H23 120.6 . .
C24 C23 H23 120.6 . .
C19 C24 C23 121.0(9) . .
C19 C24 H24 119.5 . .
C23 C24 H24 119.5 . .
Cl3 C25 Cl2 112.2(14) . .
Cl3 C25 Cl4 112.3(14) . .
Cl2 C25 Cl4 102.8(14) . .
Cl3 C25 H25 109.8 . .
Cl2 C25 H25 109.8 . .
Cl4 C25 H25 109.8 . .
Cl3A C25A Cl2A 113(2) . .
Cl3A C25A Cl4A 110.3(18) . .
Cl2A C25A Cl4A 95.0(18) . .
Cl3A C25A H25A 112.5 . .
Cl2A C25A H25A 112.5 . .
Cl4A C25A H25A 112.5 . .

loop_
_geom_bond_atom_site_label_1
_geom_bond_atom_site_label_2
_geom_bond_distance
_geom_bond_site_symmetry_2
Bi1 C2 2.204(6) .
Bi1 C19 2.258(6) .
Bi1 Cl1 2.7020(16) .
Bi1 N12 2.709(5) .
Fe2 C9 2.021(8) .
Fe2 C4 2.025(7) .
Fe2 C3 2.031(6) .
Fe2 C8 2.033(8) .
Fe2 C10 2.035(8) .
Fe2 C5 2.042(6) .
Fe2 C6 2.053(8) .
Fe2 C1 2.057(6) .
Fe2 C2 2.057(6) .
Fe2 C7 2.067(8) .
C1 C5 1.423(9) .
C1 C2 1.425(9) .
C1 C11 1.499(10) .
C2 C3 1.433(9) .
C3 C4 1.420(10) .
C3 H3 0.9800 .
C4 C5 1.420(11) .
C4 H4 0.9800 .
C5 H5 0.9800 .
C6 C10 1.390(15) .
C6 C7 1.396(14) .
C6 H6 0.9800 .
C7 C8 1.412(13) .
C7 H7 0.9800 .
C8 C9 1.390(15) .
C8 H8 0.9800 .
C9 C10 1.424(14) .
C9 H9 0.9800 .
C10 H10 0.9800 .
C11 N12 1.458(9) .
C11 H11A 0.9700 .
C11 H11B 0.9700 .
N12 C17 1.491(8) .
N12 C13 1.492(8) .
C13 C14 1.486(10) .
C13 H13A 0.9700 .
C13 H13B 0.9700 .
C14 N15 1.461(8) .
C14 H14A 0.9700 .
C14 H14B 0.9700 .
N15 C16 1.461(9) .
N15 C18 1.468(10) .
C16 C17 1.494(11) .
C16 H16A 0.9700 .
C16 H16B 0.9700 .
C17 H17A 0.9700 .
C17 H17B 0.9700 .
C18 H18A 0.9600 .
C18 H18B 0.9600 .
C18 H18C 0.9600 .
C19 C24 1.347(11) .
C19 C20 1.382(10) .
C20 C21 1.397(12) .
C20 H20 0.9300 .
C21 C22 1.366(17) .
C21 H21 0.9300 .
C22 C23 1.355(16) .
C22 H22 0.9300 .
C23 C24 1.416(12) .
C23 H23 0.9300 .
C24 H24 0.9300 .
C25 Cl3 1.58(2) .
C25 Cl2 1.77(2) .
C25 Cl4 1.86(3) .
C25 H25 0.9800 .
C25A Cl3A 1.61(3) .
C25A Cl2A 1.81(3) .
C25A Cl4A 1.87(3) .
C25A H25A 0.9800 .
